data_7038847
loop_
_publ_author_name
'Zhou, Molin'
'Li, Chao'
'Li, Xiaoshuang'
'Yao, Jiyong'
'Wu, Yicheng'

_publ_section_title
;
 K2Sn2ZnSe6, Na2Ge2ZnSe6, and Na2In2GeSe6: a new series of quaternary
 selenides with intriguing structural diversity and nonlinear optical
 properties.
;
_journal_issue 18
_journal_name_full 'Dalton transactions (Cambridge, England : 2003)'
_journal_page_first 7627
_journal_page_last 7633
_journal_paper_doi 10.1039/c6dt00143b
_journal_volume 45
_journal_year 2016
_chemical_formula_sum 'Ge2 Na2 Se6 Zn'
_chemical_formula_weight 730.29
_chemical_name_systematic
; 
 ? 
;
_space_group_IT_number 140
_symmetry_cell_setting tetragonal
_symmetry_space_group_name_Hall '-I 4 2c'
_symmetry_space_group_name_H-M 'I 4/m c m'
_atom_sites_solution_hydrogens none
_atom_sites_solution_primary direct
_atom_sites_solution_secondary difmap
_audit_creation_method SHELXL-97
_audit_update_record
;
2016-03-14 deposited with the CCDC.
2016-03-21 downloaded from the CCDC.
;
_cell_angle_alpha 90.00
_cell_angle_beta 90.00
_cell_angle_gamma 90.00
_cell_formula_units_Z 4
_cell_length_a 7.7568(12)
_cell_length_b 7.7568(12)
_cell_length_c 18.734(4)
_cell_measurement_reflns_used 1885
_cell_measurement_temperature 293(2)
_cell_measurement_theta_max 26.3720
_cell_measurement_theta_min 2.8526
_cell_volume 1127.2(3)
_computing_structure_refinement 'SHELXL-97 (Sheldrick, 1997)'
_computing_structure_solution 'SHELXS-97 (Sheldrick, 1990)'
_diffrn_ambient_temperature 293(2)
_diffrn_measured_fraction_theta_full 0.997
_diffrn_measured_fraction_theta_max 0.997
_diffrn_measurement_device_type 'Rigaku AFC10 diffractometer'
_diffrn_radiation_monochromator graphite
_diffrn_radiation_source 'fine-focus sealed tube'
_diffrn_radiation_type MoK\a
_diffrn_radiation_wavelength 0.71073
_diffrn_reflns_av_R_equivalents 0.0579
_diffrn_reflns_av_sigmaI/netI 0.0240
_diffrn_reflns_limit_h_max 9
_diffrn_reflns_limit_h_min -9
_diffrn_reflns_limit_k_max 8
_diffrn_reflns_limit_k_min -9
_diffrn_reflns_limit_l_max 23
_diffrn_reflns_limit_l_min -23
_diffrn_reflns_number 3780
_diffrn_reflns_theta_full 26.37
_diffrn_reflns_theta_max 26.37
_diffrn_reflns_theta_min 3.71
_exptl_absorpt_coefficient_mu 26.797
_exptl_absorpt_correction_T_max 0.420
_exptl_absorpt_correction_T_min 0.125
_exptl_absorpt_correction_type numerical
_exptl_absorpt_process_details 'face indexed'
_exptl_crystal_colour Green
_exptl_crystal_density_diffrn 4.303
_exptl_crystal_density_method 'not measured'
_exptl_crystal_description Prism
_exptl_crystal_F_000 1280
_exptl_crystal_size_max 0.2000
_exptl_crystal_size_mid 0.0750
_exptl_crystal_size_min 0.0400
_refine_diff_density_max 0.764
_refine_diff_density_min -0.690
_refine_diff_density_rms 0.171
_refine_ls_extinction_method none
_refine_ls_goodness_of_fit_ref 1.672
_refine_ls_hydrogen_treatment none
_refine_ls_matrix_type full
_refine_ls_number_parameters 20
_refine_ls_number_reflns 338
_refine_ls_number_restraints 0
_refine_ls_restrained_S_all 1.672
_refine_ls_R_factor_all 0.0466
_refine_ls_R_factor_gt 0.0451
_refine_ls_shift/su_max 0.000
_refine_ls_shift/su_mean 0.000
_refine_ls_structure_factor_coef Fsqd
_refine_ls_weighting_details 'calc w=1/[\s^2^(Fo^2^)+(0.0300P)^2^+0.0000P] where P=(Fo^2^+2Fc^2^)/3'
_refine_ls_weighting_scheme calc
_refine_ls_wR_factor_gt 0.0991
_refine_ls_wR_factor_ref 0.0998
_reflns_number_gt 332
_reflns_number_total 338
_reflns_threshold_expression >2sigma(I)
_cod_data_source_file c6dt00143b1.cif
_cod_data_source_block p1
_cod_depositor_comments 'Adding full bibliography for 7038846--7038848.cif.'
_cod_original_sg_symbol_H-M I4/mcm
_cod_database_code 7038847

loop_
_symmetry_equiv_pos_as_xyz
'x, y, z'
'-y, x, z'
'-x, -y, z'
'y, -x, z'
'x, -y, -z+1/2'
'y, x, -z+1/2'
'-x, y, -z+1/2'
'-y, -x, -z+1/2'
'x+1/2, y+1/2, z+1/2'
'-y+1/2, x+1/2, z+1/2'
'-x+1/2, -y+1/2, z+1/2'
'y+1/2, -x+1/2, z+1/2'
'x+1/2, -y+1/2, -z+1'
'y+1/2, x+1/2, -z+1'
'-x+1/2, y+1/2, -z+1'
'-y+1/2, -x+1/2, -z+1'
'-x, -y, -z'
'y, -x, -z'
'x, y, -z'
'-y, x, -z'
'-x, y, z-1/2'
'-y, -x, z-1/2'
'x, -y, z-1/2'
'y, x, z-1/2'
'-x+1/2, -y+1/2, -z+1/2'
'y+1/2, -x+1/2, -z+1/2'
'x+1/2, y+1/2, -z+1/2'
'-y+1/2, x+1/2, -z+1/2'
'-x+1/2, y+1/2, z'
'-y+1/2, -x+1/2, z'
'x+1/2, -y+1/2, z'
'y+1/2, x+1/2, z'

loop_
_atom_site_label
_atom_site_type_symbol
_atom_site_fract_x
_atom_site_fract_y
_atom_site_fract_z
_atom_site_U_iso_or_equiv
_atom_site_adp_type
_atom_site_occupancy
_atom_site_symmetry_multiplicity
_atom_site_calc_flag
_atom_site_refinement_flags
Na1 Na 0.0000 0.0000 0.1171(4) 0.0416(16) Uani 1 4 d S
Ge1 Ge 0.5000 0.0000 0.08532(5) 0.0063(4) Uani 1 4 d S
Zn1 Zn 0.5000 0.0000 0.2500 0.0097(5) Uani 1 8 d S
Se1 Se 0.33767(10) 0.83767(10) 0.0000 0.0083(4) Uani 1 4 d S
Se2 Se 0.33170(8) 0.16830(8) 0.16135(4) 0.0083(4) Uani 1 2 d S

loop_
_atom_site_aniso_label
_atom_site_aniso_U_11
_atom_site_aniso_U_22
_atom_site_aniso_U_33
_atom_site_aniso_U_23
_atom_site_aniso_U_13
_atom_site_aniso_U_12
Na1 0.0143(19) 0.0143(19) 0.096(5) 0.000 0.000 0.000
Ge1 0.0063(5) 0.0063(5) 0.0065(6) 0.000 0.000 -0.0005(4)
Zn1 0.0110(7) 0.0110(7) 0.0070(8) 0.000 0.000 0.000
Se1 0.0081(5) 0.0081(5) 0.0086(6) 0.000 0.000 -0.0041(5)
Se2 0.0078(4) 0.0078(4) 0.0093(5) -0.00007(18) 0.00007(18) 0.0031(3)

loop_
_atom_type_symbol
_atom_type_description
_atom_type_scat_dispersion_real
_atom_type_scat_dispersion_imag
_atom_type_scat_source
Ge Ge 0.1547 1.8001 'International Tables Vol C Tables 4.2.6.8 and 6.1.1.4'
Na Na 0.0362 0.0249 'International Tables Vol C Tables 4.2.6.8 and 6.1.1.4'
Se Se -0.0929 2.2259 'International Tables Vol C Tables 4.2.6.8 and 6.1.1.4'
Zn Zn 0.2839 1.4301 'International Tables Vol C Tables 4.2.6.8 and 6.1.1.4'

loop_
_geom_angle_atom_site_label_1
_geom_angle_atom_site_label_2
_geom_angle_atom_site_label_3
_geom_angle
_geom_angle_site_symmetry_1
_geom_angle_site_symmetry_3
Se2 Na1 Se2 147.9(3) . 3
Se2 Na1 Se2 85.62(7) . 2
Se2 Na1 Se2 85.62(7) 3 2
Se2 Na1 Se2 85.62(7) . 4
Se2 Na1 Se2 85.62(7) 3 4
Se2 Na1 Se2 147.9(3) 2 4
Se2 Ge1 Se2 104.69(5) . 3_655
Se2 Ge1 Se1 114.082(18) . 1_545
Se2 Ge1 Se1 114.082(18) 3_655 1_545
Se2 Ge1 Se1 114.082(18) . 17_665
Se2 Ge1 Se1 114.082(18) 3_655 17_665
Se1 Ge1 Se1 96.18(5) 1_545 17_665
Se2 Zn1 Se2 116.57(2) 26 .
Se2 Zn1 Se2 116.57(2) 26 3_655
Se2 Zn1 Se2 96.06(4) . 3_655
Se2 Zn1 Se2 96.06(4) 26 28_545
Se2 Zn1 Se2 116.57(2) . 28_545
Se2 Zn1 Se2 116.57(2) 3_655 28_545
Ge1 Se1 Ge1 83.82(5) 1_565 17_665
Ge1 Se2 Zn1 79.62(4) . .
Ge1 Se2 Na1 93.87(9) . .
Zn1 Se2 Na1 114.01(8) . .
Ge1 Se2 Na1 93.87(9) . 29
Zn1 Se2 Na1 114.01(8) . 29
Na1 Se2 Na1 131.98(17) . 29

loop_
_geom_bond_atom_site_label_1
_geom_bond_atom_site_label_2
_geom_bond_distance
_geom_bond_site_symmetry_2
Na1 Se2 3.002(2) .
Na1 Se2 3.002(2) 3
Na1 Se2 3.002(2) 2
Na1 Se2 3.002(2) 4
Ge1 Se2 2.3319(10) .
Ge1 Se2 2.3319(10) 3_655
Ge1 Se1 2.3928(10) 1_545
Ge1 Se1 2.3928(10) 17_665
Zn1 Se2 2.4832(9) 26
Zn1 Se2 2.4832(9) .
Zn1 Se2 2.4832(9) 3_655
Zn1 Se2 2.4832(9) 28_545
Se1 Ge1 2.3928(10) 1_565
Se1 Ge1 2.3928(10) 17_665
Se2 Na1 3.002(2) 29
